data_7155138
loop_
_publ_author_name
'Chen, Liang'
'Sun, Jing'
'Xie, Ju'
'Yan, Chao-Guo'

_publ_section_title
;
 Molecular diversity of the three-component reaction of \a-amino acids,
 dialkyl acetylenedicarboxylates and N-substituted maleimides.
;
_journal_issue 27
_journal_name_full 'Organic &amp; biomolecular chemistry'
_journal_page_first 6497
_journal_page_last 6507
_journal_paper_doi 10.1039/c6ob00921b
_journal_volume 14
_journal_year 2016
_chemical_formula_moiety 'C19 H24 N2 O10'
_chemical_formula_sum 'C19 H24 N2 O10'
_chemical_formula_weight 440.40
_chemical_name_systematic
; 
 ? 
;
_space_group_IT_number 2
_symmetry_cell_setting triclinic
_symmetry_space_group_name_Hall '-P 1'
_symmetry_space_group_name_H-M 'P -1'
_atom_sites_solution_hydrogens geom
_atom_sites_solution_primary direct
_atom_sites_solution_secondary difmap
_audit_block_doi 10.5517/cc1kk3w3
_audit_creation_method SHELXL-97
_audit_update_record
;
2016-01-11 deposited with the CCDC.
2016-05-31 downloaded from the CCDC.
;
_cell_angle_alpha 77.049(5)
_cell_angle_beta 78.276(4)
_cell_angle_gamma 89.931(5)
_cell_formula_units_Z 4
_cell_length_a 8.6218(14)
_cell_length_b 15.664(2)
_cell_length_c 16.949(3)
_cell_measurement_reflns_used 6597
_cell_measurement_temperature 296(2)
_cell_measurement_theta_max 24.84
_cell_measurement_theta_min 2.55
_cell_volume 2181.9(6)
_computing_cell_refinement 'Bruker SMART'
_computing_data_collection 'Bruker SMART'
_computing_data_reduction 'Bruker SAINT'
_computing_molecular_graphics 'Bruker SHELXTL'
_computing_publication_material 'Bruker SHELXTL'
_computing_structure_refinement 'SHELXL-97 (Sheldrick, 2008)'
_computing_structure_solution 'SHELXS-97 (Sheldrick, 2008)'
_diffrn_ambient_temperature 296(2)
_diffrn_measured_fraction_theta_full 0.957
_diffrn_measured_fraction_theta_max 0.957
_diffrn_measurement_device_type 'CCD area detector'
_diffrn_measurement_method 'phi and omega scans'
_diffrn_radiation_monochromator graphite
_diffrn_radiation_source 'fine-focus sealed tube'
_diffrn_radiation_type MoK\a
_diffrn_radiation_wavelength 0.71073
_diffrn_reflns_av_R_equivalents 0.0515
_diffrn_reflns_av_sigmaI/netI 0.0797
_diffrn_reflns_limit_h_max 10
_diffrn_reflns_limit_h_min -10
_diffrn_reflns_limit_k_max 18
_diffrn_reflns_limit_k_min -18
_diffrn_reflns_limit_l_max 20
_diffrn_reflns_limit_l_min -20
_diffrn_reflns_number 18054
_diffrn_reflns_theta_full 25.00
_diffrn_reflns_theta_max 25.00
_diffrn_reflns_theta_min 2.04
_exptl_absorpt_coefficient_mu 0.110
_exptl_absorpt_correction_T_max 0.978
_exptl_absorpt_correction_T_min 0.966
_exptl_absorpt_correction_type multi-scan
_exptl_absorpt_process_details sadabs
_exptl_crystal_colour colorless
_exptl_crystal_density_diffrn 1.341
_exptl_crystal_density_method 'not measured'
_exptl_crystal_description block
_exptl_crystal_F_000 928
_exptl_crystal_size_max 0.32
_exptl_crystal_size_mid 0.24
_exptl_crystal_size_min 0.20
_refine_diff_density_max 0.491
_refine_diff_density_min -0.267
_refine_diff_density_rms 0.079
_refine_ls_extinction_method none
_refine_ls_goodness_of_fit_ref 1.018
_refine_ls_hydrogen_treatment constr
_refine_ls_matrix_type full
_refine_ls_number_parameters 571
_refine_ls_number_reflns 7366
_refine_ls_number_restraints 828
_refine_ls_restrained_S_all 1.026
_refine_ls_R_factor_all 0.1215
_refine_ls_R_factor_gt 0.0705
_refine_ls_shift/su_max 0.000
_refine_ls_shift/su_mean 0.000
_refine_ls_structure_factor_coef Fsqd
_refine_ls_weighting_details 'calc w=1/[\s^2^(Fo^2^)+(0.1178P)^2^+0.0000P] where P=(Fo^2^+2Fc^2^)/3'
_refine_ls_weighting_scheme calc
_refine_ls_wR_factor_gt 0.1796
_refine_ls_wR_factor_ref 0.1974
_reflns_number_gt 4545
_reflns_number_total 7366
_reflns_threshold_expression >2sigma(I)
_cod_data_source_file c6ob00921b2.cif
_cod_data_source_block 4d
_cod_depositor_comments 'Adding full bibliography for 7155130--7155143.cif.'
_cod_database_code 7155138

loop_
_symmetry_equiv_pos_as_xyz
'x, y, z'
'-x, -y, -z'

loop_
_atom_site_label
_atom_site_type_symbol
_atom_site_fract_x
_atom_site_fract_y
_atom_site_fract_z
_atom_site_U_iso_or_equiv
_atom_site_adp_type
_atom_site_occupancy
_atom_site_symmetry_multiplicity
_atom_site_calc_flag
_atom_site_refinement_flags
C1 C 0.8301(5) -0.2142(3) 0.5741(2) 0.0581(10) Uani 1 1 d U
H1A H 0.9260 -0.2455 0.5684 0.087 Uiso 1 1 calc R
H1B H 0.7414 -0.2550 0.5993 0.087 Uiso 1 1 calc R
H1C H 0.8360 -0.1735 0.6082 0.087 Uiso 1 1 calc R
C2 C 0.6796(4) -0.1174(2) 0.4796(2) 0.0347(7) Uani 1 1 d U
C3 C 0.7009(3) -0.07755(19) 0.38828(18) 0.0304(7) Uani 1 1 d U
H3 H 0.6046 -0.0873 0.3685 0.037 Uiso 1 1 calc R
C4 C 0.8383(4) -0.12532(19) 0.34854(17) 0.0310(7) Uani 1 1 d U
H4 H 0.7950 -0.1715 0.3275 0.037 Uiso 1 1 calc R
C5 C 0.9157(4) -0.16837(19) 0.41973(19) 0.0350(7) Uani 1 1 d U
C6 C 0.7547(4) 0.02013(19) 0.36283(17) 0.0310(7) Uani 1 1 d U
H6 H 0.6644 0.0547 0.3501 0.037 Uiso 1 1 calc R
C7 C 0.8206(4) 0.0548(2) 0.42683(19) 0.0418(8) Uani 1 1 d U
H7A H 0.9041 0.0188 0.4430 0.063 Uiso 1 1 calc R
H7B H 0.7376 0.0535 0.4744 0.063 Uiso 1 1 calc R
H7C H 0.8618 0.1140 0.4035 0.063 Uiso 1 1 calc R
C8 C 0.9408(3) -0.05857(19) 0.27409(17) 0.0280(7) Uani 1 1 d U
C9 C 1.1183(4) -0.06126(19) 0.27738(19) 0.0322(7) Uani 1 1 d U
C10 C 1.3182(4) -0.0178(3) 0.3376(3) 0.0639(11) Uani 1 1 d U
H10A H 1.3435 -0.0759 0.3628 0.096 Uiso 1 1 calc R
H10B H 1.3362 0.0219 0.3709 0.096 Uiso 1 1 calc R
H10C H 1.3843 0.0005 0.2833 0.096 Uiso 1 1 calc R
C11 C 0.9249(4) -0.0782(2) 0.19122(18) 0.0371(7) Uani 1 1 d U
H11A H 1.0040 -0.0421 0.1476 0.045 Uiso 1 1 calc R
H11B H 0.9489 -0.1390 0.1926 0.045 Uiso 1 1 calc R
C12 C 0.7663(4) -0.0630(2) 0.1693(2) 0.0433(8) Uani 1 1 d U
C13 C 0.6407(7) -0.0341(5) 0.0564(3) 0.141(3) Uani 1 1 d U
H13A H 0.5652 -0.0821 0.0831 0.211 Uiso 1 1 calc R
H13B H 0.6648 -0.0302 -0.0022 0.211 Uiso 1 1 calc R
H13C H 0.5968 0.0195 0.0671 0.211 Uiso 1 1 calc R
C14 C 0.9228(4) 0.10328(19) 0.23066(17) 0.0290(7) Uani 1 1 d U
C15 C 0.8091(4) 0.1764(2) 0.23963(19) 0.0381(8) Uani 1 1 d U
C16 C 0.5683(6) 0.2323(4) 0.2116(4) 0.1070(19) Uani 1 1 d U
H16A H 0.5181 0.2260 0.2687 0.161 Uiso 1 1 calc R
H16B H 0.4903 0.2237 0.1806 0.161 Uiso 1 1 calc R
H16C H 0.6174 0.2901 0.1900 0.161 Uiso 1 1 calc R
C17 C 1.0579(4) 0.1179(2) 0.17265(19) 0.0391(8) Uani 1 1 d U
H17 H 1.1275 0.0727 0.1698 0.047 Uiso 1 1 calc R
C18 C 1.0986(5) 0.2018(2) 0.1144(2) 0.0424(8) Uani 1 1 d U
C19 C 1.3054(6) 0.2886(3) 0.0175(3) 0.0918(16) Uani 1 1 d U
H19A H 1.2559 0.2948 -0.0292 0.138 Uiso 1 1 calc R
H19B H 1.4184 0.2892 -0.0008 0.138 Uiso 1 1 calc R
H19C H 1.2783 0.3364 0.0440 0.138 Uiso 1 1 calc R
C20 C 0.3341(4) 0.6802(3) 0.5739(2) 0.0537(10) Uani 1 1 d U
H20A H 0.4333 0.7114 0.5675 0.081 Uiso 1 1 calc R
H20B H 0.3342 0.6233 0.6098 0.081 Uiso 1 1 calc R
H20C H 0.2491 0.7124 0.5975 0.081 Uiso 1 1 calc R
C21 C 0.1812(4) 0.6281(2) 0.48190(19) 0.0344(7) Uani 1 1 d U
C22 C 0.1998(3) 0.63164(19) 0.38990(17) 0.0299(7) Uani 1 1 d U
H22 H 0.1030 0.6514 0.3709 0.036 Uiso 1 1 calc R
C23 C 0.3370(3) 0.69843(19) 0.34938(17) 0.0304(7) Uani 1 1 d U
H23 H 0.2932 0.7548 0.3285 0.036 Uiso 1 1 calc R
C24 C 0.4158(4) 0.7075(2) 0.41976(19) 0.0342(7) Uani 1 1 d U
C25 C 0.2519(3) 0.54617(19) 0.36397(17) 0.0299(7) Uani 1 1 d U
H25 H 0.1606 0.5175 0.3526 0.036 Uiso 1 1 calc R
C26 C 0.3214(4) 0.4815(2) 0.42691(19) 0.0429(8) Uani 1 1 d U
H26A H 0.3618 0.4334 0.4035 0.064 Uiso 1 1 calc R
H26B H 0.2405 0.4598 0.4755 0.064 Uiso 1 1 calc R
H26C H 0.4060 0.5103 0.4416 0.064 Uiso 1 1 calc R
C27 C 0.4357(3) 0.66711(18) 0.27446(17) 0.0280(7) Uani 1 1 d U
C28 C 0.6138(4) 0.6679(2) 0.27654(18) 0.0310(7) Uani 1 1 d U
C29 C 0.8151(4) 0.5953(3) 0.3357(3) 0.0658(12) Uani 1 1 d U
H29A H 0.8813 0.6072 0.2812 0.099 Uiso 1 1 calc R
H29B H 0.8345 0.5380 0.3657 0.099 Uiso 1 1 calc R
H29C H 0.8388 0.6384 0.3643 0.099 Uiso 1 1 calc R
C30 C 0.4195(4) 0.7277(2) 0.19200(18) 0.0361(7) Uani 1 1 d U
H30A H 0.4492 0.7872 0.1927 0.043 Uiso 1 1 calc R
H30B H 0.4946 0.7109 0.1477 0.043 Uiso 1 1 calc R
C31 C 0.2577(4) 0.7273(2) 0.1722(2) 0.0420(8) Uani 1 1 d U
C32 C 0.1259(6) 0.7653(4) 0.0588(3) 0.1040(19) Uani 1 1 d U
H32A H 0.0594 0.7134 0.0848 0.156 Uiso 1 1 calc R
H32B H 0.1517 0.7706 0.0001 0.156 Uiso 1 1 calc R
H32C H 0.0709 0.8158 0.0706 0.156 Uiso 1 1 calc R
C33 C 0.4150(4) 0.52667(19) 0.23067(17) 0.0299(7) Uani 1 1 d U
C34 C 0.3021(4) 0.4488(2) 0.24179(19) 0.0393(8) Uani 1 1 d U
C35 C 0.0545(6) 0.4041(3) 0.2211(3) 0.0933(17) Uani 1 1 d U
H35A H 0.1019 0.3563 0.1997 0.140 Uiso 1 1 calc R
H35B H -0.0262 0.4271 0.1917 0.140 Uiso 1 1 calc R
H35C H 0.0080 0.3837 0.2789 0.140 Uiso 1 1 calc R
C36 C 0.5482(4) 0.5387(2) 0.17079(18) 0.0369(8) Uani 1 1 d U
H36 H 0.6202 0.5843 0.1671 0.044 Uiso 1 1 calc R
C37 C 0.5827(4) 0.4831(2) 0.1121(2) 0.0416(8) Uani 1 1 d U
C38 C 0.7815(6) 0.4436(3) 0.0099(2) 0.0816(14) Uani 1 1 d U
H38A H 0.7748 0.3829 0.0379 0.122 Uiso 1 1 calc R
H38B H 0.8887 0.4601 -0.0192 0.122 Uiso 1 1 calc R
H38C H 0.7126 0.4528 -0.0289 0.122 Uiso 1 1 calc R
N1 N 0.8100(3) -0.16613(16) 0.49184(15) 0.0365(7) Uani 1 1 d .
N2 N 0.8725(3) 0.02547(15) 0.28526(14) 0.0272(6) Uani 1 1 d .
N3 N 0.3123(3) 0.67039(17) 0.49260(15) 0.0350(6) Uani 1 1 d .
N4 N 0.3680(3) 0.57830(15) 0.28513(14) 0.0275(6) Uani 1 1 d .
O1 O 0.5702(3) -0.10960(15) 0.53469(14) 0.0508(7) Uani 1 1 d .
O2 O 1.0413(3) -0.20231(16) 0.41667(15) 0.0582(7) Uani 1 1 d .
O3 O 1.2127(3) -0.09770(15) 0.23567(14) 0.0485(6) Uani 1 1 d .
O4 O 1.1525(2) -0.01764(14) 0.33104(13) 0.0396(6) Uani 1 1 d .
O5 O 0.6417(3) -0.0661(2) 0.21493(17) 0.0667(8) Uani 1 1 d .
O6 O 0.7830(4) -0.0485(3) 0.08813(17) 0.1091(14) Uani 1 1 d .
O7 O 0.8264(3) 0.23073(16) 0.27672(15) 0.0607(7) Uani 1 1 d .
O8 O 0.6878(3) 0.16767(17) 0.20454(16) 0.0598(7) Uani 1 1 d .
O9 O 1.0102(3) 0.26087(17) 0.10128(15) 0.0592(7) Uani 1 1 d .
O10 O 1.2508(3) 0.20666(17) 0.07561(15) 0.0678(8) Uani 1 1 d .
O11 O 0.0731(3) 0.59353(16) 0.53755(14) 0.0507(7) Uani 1 1 d .
O12 O 0.5411(3) 0.74325(17) 0.41550(14) 0.0565(7) Uani 1 1 d .
O13 O 0.7084(3) 0.72339(15) 0.23364(14) 0.0496(6) Uani 1 1 d .
O14 O 0.6501(2) 0.59880(14) 0.32931(13) 0.0398(6) Uani 1 1 d .
O15 O 0.1346(3) 0.70498(19) 0.21863(16) 0.0652(8) Uani 1 1 d .
O16 O 0.2708(4) 0.7596(2) 0.09059(15) 0.0780(9) Uani 1 1 d .
O17 O 0.3238(3) 0.37622(16) 0.27836(15) 0.0651(8) Uani 1 1 d .
O18 O 0.1756(3) 0.47289(16) 0.21063(15) 0.0542(7) Uani 1 1 d .
O19 O 0.4917(3) 0.43118(17) 0.10105(15) 0.0612(7) Uani 1 1 d .
O20 O 0.7340(3) 0.49668(17) 0.06985(15) 0.0615(7) Uani 1 1 d .

loop_
_atom_site_aniso_label
_atom_site_aniso_U_11
_atom_site_aniso_U_22
_atom_site_aniso_U_33
_atom_site_aniso_U_23
_atom_site_aniso_U_13
_atom_site_aniso_U_12
C1 0.060(3) 0.057(2) 0.046(2) 0.0077(19) -0.0063(19) 0.0074(19)
C2 0.0227(16) 0.0322(16) 0.0460(18) -0.0089(14) 0.0006(14) -0.0017(13)
C3 0.0188(15) 0.0309(15) 0.0399(15) -0.0092(13) -0.0010(12) 0.0008(12)
C4 0.0272(16) 0.0272(15) 0.0384(15) -0.0110(13) -0.0021(13) 0.0020(12)
C5 0.0280(17) 0.0255(15) 0.0467(17) -0.0049(14) -0.0008(14) 0.0031(14)
C6 0.0232(15) 0.0338(15) 0.0341(14) -0.0090(13) -0.0003(12) 0.0073(12)
C7 0.043(2) 0.0433(19) 0.0384(18) -0.0131(15) -0.0029(15) -0.0030(16)
C8 0.0207(15) 0.0281(14) 0.0349(14) -0.0096(12) -0.0026(12) 0.0035(12)
C9 0.0270(16) 0.0302(15) 0.0380(16) -0.0083(14) -0.0027(14) 0.0047(13)
C10 0.028(2) 0.098(3) 0.078(3) -0.036(2) -0.0200(19) 0.006(2)
C11 0.0333(17) 0.0378(16) 0.0417(16) -0.0160(14) -0.0036(14) 0.0038(13)
C12 0.039(2) 0.0506(19) 0.0435(18) -0.0132(16) -0.0125(16) 0.0018(16)
C13 0.105(5) 0.225(7) 0.090(4) 0.006(4) -0.063(4) -0.008(5)
C14 0.0289(16) 0.0297(15) 0.0299(14) -0.0084(13) -0.0078(12) 0.0026(13)
C15 0.044(2) 0.0279(16) 0.0364(17) -0.0032(15) 0.0018(15) 0.0020(15)
C16 0.072(4) 0.097(4) 0.137(4) 0.003(3) -0.021(3) 0.055(3)
C17 0.0400(18) 0.0318(16) 0.0404(16) -0.0059(14) 0.0007(14) 0.0049(14)
C18 0.049(2) 0.042(2) 0.0344(17) -0.0116(16) -0.0011(16) -0.0034(18)
C19 0.099(4) 0.079(3) 0.070(3) 0.001(3) 0.028(3) -0.034(3)
C20 0.050(2) 0.071(3) 0.045(2) -0.0267(19) -0.0056(17) -0.0054(19)
C21 0.0259(17) 0.0334(16) 0.0403(17) -0.0100(14) 0.0029(14) 0.0042(14)
C22 0.0200(15) 0.0340(15) 0.0349(15) -0.0099(13) -0.0020(12) -0.0003(12)
C23 0.0272(16) 0.0277(15) 0.0339(15) -0.0070(12) -0.0009(13) 0.0023(12)
C24 0.0301(17) 0.0321(16) 0.0416(16) -0.0170(14) -0.0006(14) -0.0022(14)
C25 0.0242(15) 0.0320(15) 0.0321(14) -0.0093(13) -0.0009(12) -0.0034(12)
C26 0.049(2) 0.0382(18) 0.0366(17) -0.0058(15) -0.0018(16) 0.0054(16)
C27 0.0237(15) 0.0251(14) 0.0335(14) -0.0066(12) -0.0020(12) 0.0012(12)
C28 0.0251(16) 0.0298(16) 0.0362(15) -0.0075(14) -0.0024(13) -0.0025(13)
C29 0.028(2) 0.080(3) 0.083(3) 0.002(2) -0.019(2) 0.0040(19)
C30 0.0333(17) 0.0341(16) 0.0387(15) -0.0071(13) -0.0042(13) 0.0010(13)
C31 0.048(2) 0.0393(18) 0.0410(18) -0.0106(15) -0.0124(16) 0.0074(16)
C32 0.107(4) 0.158(5) 0.082(3) -0.064(3) -0.061(3) 0.060(4)
C33 0.0316(16) 0.0258(14) 0.0312(14) -0.0058(12) -0.0049(13) 0.0014(12)
C34 0.047(2) 0.0327(19) 0.0350(17) -0.0154(15) 0.0064(16) -0.0043(16)
C35 0.072(3) 0.110(4) 0.105(4) -0.048(3) -0.008(3) -0.048(3)
C36 0.0387(18) 0.0306(16) 0.0380(16) -0.0078(14) -0.0001(14) -0.0008(14)
C37 0.049(2) 0.0346(18) 0.0375(18) -0.0061(15) -0.0029(17) 0.0029(17)
C38 0.085(3) 0.093(3) 0.064(3) -0.041(3) 0.014(2) 0.022(3)
N1 0.0297(16) 0.0325(15) 0.0403(15) 0.0016(12) -0.0019(13) 0.0039(12)
N2 0.0197(13) 0.0244(13) 0.0357(14) -0.0085(11) -0.0001(11) 0.0036(10)
N3 0.0288(15) 0.0423(16) 0.0358(14) -0.0166(12) -0.0026(12) -0.0029(12)
N4 0.0226(14) 0.0247(13) 0.0332(13) -0.0071(11) -0.0006(11) -0.0032(10)
O1 0.0405(15) 0.0512(15) 0.0489(14) -0.0056(12) 0.0113(12) 0.0058(12)
O2 0.0426(16) 0.0549(16) 0.0618(16) 0.0067(13) 0.0018(13) 0.0262(13)
O3 0.0294(14) 0.0587(15) 0.0624(15) -0.0309(13) -0.0021(12) 0.0152(12)
O4 0.0212(12) 0.0537(14) 0.0502(13) -0.0219(12) -0.0110(10) 0.0080(10)
O5 0.0362(16) 0.106(2) 0.0692(18) -0.0333(16) -0.0217(14) 0.0155(15)
O6 0.064(2) 0.208(4) 0.0517(18) -0.006(2) -0.0299(16) -0.006(2)
O7 0.081(2) 0.0374(14) 0.0619(16) -0.0224(13) 0.0008(14) 0.0041(13)
O8 0.0480(17) 0.0552(16) 0.0773(18) -0.0079(14) -0.0243(14) 0.0198(13)
O9 0.073(2) 0.0436(15) 0.0528(16) 0.0009(13) -0.0082(14) 0.0014(14)
O10 0.0618(19) 0.0642(17) 0.0561(16) -0.0004(14) 0.0220(14) -0.0116(14)
O11 0.0381(15) 0.0614(16) 0.0444(13) -0.0149(12) 0.0131(11) -0.0087(12)
O12 0.0424(16) 0.0717(17) 0.0590(15) -0.0338(13) 0.0022(12) -0.0248(13)
O13 0.0291(13) 0.0472(14) 0.0622(15) -0.0001(12) 0.0003(12) -0.0125(11)
O14 0.0219(12) 0.0448(14) 0.0489(13) -0.0010(12) -0.0095(10) -0.0027(10)
O15 0.0363(16) 0.088(2) 0.0656(17) 0.0014(15) -0.0180(14) -0.0044(14)
O16 0.076(2) 0.123(3) 0.0416(15) -0.0199(16) -0.0255(14) 0.0361(18)
O17 0.092(2) 0.0302(14) 0.0620(16) -0.0061(13) 0.0033(15) -0.0070(14)
O18 0.0456(16) 0.0601(16) 0.0610(16) -0.0235(13) -0.0092(13) -0.0165(13)
O19 0.0714(19) 0.0546(16) 0.0582(16) -0.0291(13) 0.0033(14) -0.0048(15)
O20 0.0527(17) 0.0706(18) 0.0556(15) -0.0269(14) 0.0150(13) 0.0038(14)

loop_
_atom_type_symbol
_atom_type_description
_atom_type_scat_dispersion_real
_atom_type_scat_dispersion_imag
_atom_type_scat_source
C C 0.0033 0.0016 'International Tables Vol C Tables 4.2.6.8 and 6.1.1.4'
H H 0.0000 0.0000 'International Tables Vol C Tables 4.2.6.8 and 6.1.1.4'
N N 0.0061 0.0033 'International Tables Vol C Tables 4.2.6.8 and 6.1.1.4'
O O 0.0106 0.0060 'International Tables Vol C Tables 4.2.6.8 and 6.1.1.4'

loop_
_geom_angle_atom_site_label_1
_geom_angle_atom_site_label_2
_geom_angle_atom_site_label_3
_geom_angle
N1 C1 H1A 109.5
N1 C1 H1B 109.5
H1A C1 H1B 109.5
N1 C1 H1C 109.5
H1A C1 H1C 109.5
H1B C1 H1C 109.5
O1 C2 N1 124.1(3)
O1 C2 C3 128.0(3)
N1 C2 C3 107.9(3)
C2 C3 C4 104.2(2)
C2 C3 C6 114.3(2)
C4 C3 C6 105.6(2)
C2 C3 H3 110.8
C4 C3 H3 110.8
C6 C3 H3 110.8
C5 C4 C3 104.5(2)
C5 C4 C8 118.2(3)
C3 C4 C8 108.3(2)
C5 C4 H4 108.5
C3 C4 H4 108.5
C8 C4 H4 108.5
O2 C5 N1 124.4(3)
O2 C5 C4 128.5(3)
N1 C5 C4 107.0(3)
N2 C6 C7 112.8(2)
N2 C6 C3 102.6(2)
C7 C6 C3 115.3(3)
N2 C6 H6 108.6
C7 C6 H6 108.6
C3 C6 H6 108.6
C6 C7 H7A 109.5
C6 C7 H7B 109.5
H7A C7 H7B 109.5
C6 C7 H7C 109.5
H7A C7 H7C 109.5
H7B C7 H7C 109.5
N2 C8 C11 112.1(2)
N2 C8 C9 112.6(2)
C11 C8 C9 107.3(2)
N2 C8 C4 101.9(2)
C11 C8 C4 111.3(2)
C9 C8 C4 111.5(2)
O3 C9 O4 124.8(3)
O3 C9 C8 123.4(3)
O4 C9 C8 111.8(3)
O4 C10 H10A 109.5
O4 C10 H10B 109.5
H10A C10 H10B 109.5
O4 C10 H10C 109.5
H10A C10 H10C 109.5
H10B C10 H10C 109.5
C12 C11 C8 115.5(3)
C12 C11 H11A 108.4
C8 C11 H11A 108.4
C12 C11 H11B 108.4
C8 C11 H11B 108.4
H11A C11 H11B 107.5
O5 C12 O6 123.1(3)
O5 C12 C11 127.7(3)
O6 C12 C11 109.2(3)
O6 C13 H13A 109.5
O6 C13 H13B 109.5
H13A C13 H13B 109.5
O6 C13 H13C 109.5
H13A C13 H13C 109.5
H13B C13 H13C 109.5
C17 C14 N2 125.8(3)
C17 C14 C15 120.6(3)
N2 C14 C15 113.6(2)
O7 C15 O8 126.1(3)
O7 C15 C14 123.2(3)
O8 C15 C14 110.5(3)
O8 C16 H16A 109.5
O8 C16 H16B 109.5
H16A C16 H16B 109.5
O8 C16 H16C 109.5
H16A C16 H16C 109.5
H16B C16 H16C 109.5
C14 C17 C18 122.2(3)
C14 C17 H17 118.9
C18 C17 H17 118.9
O9 C18 O10 123.0(3)
O9 C18 C17 126.1(3)
O10 C18 C17 110.9(3)
O10 C19 H19A 109.5
O10 C19 H19B 109.5
H19A C19 H19B 109.5
O10 C19 H19C 109.5
H19A C19 H19C 109.5
H19B C19 H19C 109.5
N3 C20 H20A 109.5
N3 C20 H20B 109.5
H20A C20 H20B 109.5
N3 C20 H20C 109.5
H20A C20 H20C 109.5
H20B C20 H20C 109.5
O11 C21 N3 124.5(3)
O11 C21 C22 127.5(3)
N3 C21 C22 108.0(2)
C23 C22 C21 103.6(2)
C23 C22 C25 105.7(2)
C21 C22 C25 115.0(2)
C23 C22 H22 110.7
C21 C22 H22 110.7
C25 C22 H22 110.7
C24 C23 C22 104.6(2)
C24 C23 C27 119.1(3)
C22 C23 C27 107.7(2)
C24 C23 H23 108.3
C22 C23 H23 108.3
C27 C23 H23 108.3
O12 C24 N3 124.4(3)
O12 C24 C23 128.2(3)
N3 C24 C23 107.3(3)
N4 C25 C26 112.5(2)
N4 C25 C22 102.7(2)
C26 C25 C22 114.8(2)
N4 C25 H25 108.9
C26 C25 H25 108.9
C22 C25 H25 108.9
C25 C26 H26A 109.5
C25 C26 H26B 109.5
H26A C26 H26B 109.5
C25 C26 H26C 109.5
H26A C26 H26C 109.5
H26B C26 H26C 109.5
N4 C27 C30 112.3(2)
N4 C27 C28 112.5(2)
C30 C27 C28 106.8(2)
N4 C27 C23 103.0(2)
C30 C27 C23 111.4(2)
C28 C27 C23 110.9(2)
O13 C28 O14 124.1(3)
O13 C28 C27 123.7(3)
O14 C28 C27 112.2(2)
O14 C29 H29A 109.5
O14 C29 H29B 109.5
H29A C29 H29B 109.5
O14 C29 H29C 109.5
H29A C29 H29C 109.5
H29B C29 H29C 109.5
C31 C30 C27 115.5(3)
C31 C30 H30A 108.4
C27 C30 H30A 108.4
C31 C30 H30B 108.4
C27 C30 H30B 108.4
H30A C30 H30B 107.5
O15 C31 O16 123.2(3)
O15 C31 C30 127.9(3)
O16 C31 C30 108.9(3)
O16 C32 H32A 109.5
O16 C32 H32B 109.5
H32A C32 H32B 109.5
O16 C32 H32C 109.5
H32A C32 H32C 109.5
H32B C32 H32C 109.5
C36 C33 N4 126.5(3)
C36 C33 C34 119.6(3)
N4 C33 C34 113.9(2)
O17 C34 O18 125.7(3)
O17 C34 C33 123.0(3)
O18 C34 C33 111.2(3)
O18 C35 H35A 109.5
O18 C35 H35B 109.5
H35A C35 H35B 109.5
O18 C35 H35C 109.5
H35A C35 H35C 109.5
H35B C35 H35C 109.5
C33 C36 C37 122.3(3)
C33 C36 H36 118.8
C37 C36 H36 118.8
O19 C37 O20 122.9(3)
O19 C37 C36 126.1(3)
O20 C37 C36 111.0(3)
O20 C38 H38A 109.5
O20 C38 H38B 109.5
H38A C38 H38B 109.5
O20 C38 H38C 109.5
H38A C38 H38C 109.5
H38B C38 H38C 109.5
C5 N1 C2 113.7(3)
C5 N1 C1 123.2(3)
C2 N1 C1 123.0(3)
C14 N2 C6 122.4(2)
C14 N2 C8 122.4(2)
C6 N2 C8 115.1(2)
C21 N3 C24 113.8(2)
C21 N3 C20 123.0(3)
C24 N3 C20 123.1(3)
C33 N4 C27 123.4(2)
C33 N4 C25 122.1(2)
C27 N4 C25 114.3(2)
C9 O4 C10 114.7(3)
C12 O6 C13 116.4(4)
C15 O8 C16 115.5(4)
C18 O10 C19 115.6(3)
C28 O14 C29 115.6(3)
C31 O16 C32 117.4(4)
C34 O18 C35 116.3(3)
C37 O20 C38 115.5(3)

loop_
_geom_bond_atom_site_label_1
_geom_bond_atom_site_label_2
_geom_bond_distance
C1 N1 1.472(4)
C1 H1A 0.9600
C1 H1B 0.9600
C1 H1C 0.9600
C2 O1 1.211(4)
C2 N1 1.383(4)
C2 C3 1.507(4)
C3 C4 1.522(4)
C3 C6 1.539(4)
C3 H3 0.9800
C4 C5 1.522(4)
C4 C8 1.557(4)
C4 H4 0.9800
C5 O2 1.202(4)
C5 N1 1.375(4)
C6 N2 1.475(3)
C6 C7 1.520(4)
C6 H6 0.9800
C7 H7A 0.9600
C7 H7B 0.9600
C7 H7C 0.9600
C8 N2 1.476(4)
C8 C11 1.536(4)
C8 C9 1.543(4)
C9 O3 1.197(3)
C9 O4 1.330(4)
C10 O4 1.455(4)
C10 H10A 0.9600
C10 H10B 0.9600
C10 H10C 0.9600
C11 C12 1.493(5)
C11 H11A 0.9700
C11 H11B 0.9700
C12 O5 1.183(4)
C12 O6 1.320(4)
C13 O6 1.435(6)
C13 H13A 0.9600
C13 H13B 0.9600
C13 H13C 0.9600
C14 C17 1.346(4)
C14 N2 1.365(4)
C14 C15 1.520(4)
C15 O7 1.192(4)
C15 O8 1.325(4)
C16 O8 1.451(5)
C16 H16A 0.9600
C16 H16B 0.9600
C16 H16C 0.9600
C17 C18 1.450(5)
C17 H17 0.9300
C18 O9 1.209(4)
C18 O10 1.337(4)
C19 O10 1.444(5)
C19 H19A 0.9600
C19 H19B 0.9600
C19 H19C 0.9600
C20 N3 1.469(4)
C20 H20A 0.9600
C20 H20B 0.9600
C20 H20C 0.9600
C21 O11 1.212(3)
C21 N3 1.373(4)
C21 C22 1.523(4)
C22 C23 1.522(4)
C22 C25 1.539(4)
C22 H22 0.9800
C23 C24 1.520(4)
C23 C27 1.554(4)
C23 H23 0.9800
C24 O12 1.199(4)
C24 N3 1.375(4)
C25 N4 1.482(3)
C25 C26 1.516(4)
C25 H25 0.9800
C26 H26A 0.9600
C26 H26B 0.9600
C26 H26C 0.9600
C27 N4 1.468(4)
C27 C30 1.535(4)
C27 C28 1.544(4)
C28 O13 1.194(3)
C28 O14 1.322(4)
C29 O14 1.448(4)
C29 H29A 0.9600
C29 H29B 0.9600
C29 H29C 0.9600
C30 C31 1.500(5)
C30 H30A 0.9700
C30 H30B 0.9700
C31 O15 1.186(4)
C31 O16 1.343(4)
C32 O16 1.452(5)
C32 H32A 0.9600
C32 H32B 0.9600
C32 H32C 0.9600
C33 C36 1.351(4)
C33 N4 1.361(4)
C33 C34 1.515(4)
C34 O17 1.201(4)
C34 O18 1.325(4)
C35 O18 1.457(5)
C35 H35A 0.9600
C35 H35B 0.9600
C35 H35C 0.9600
C36 C37 1.452(5)
C36 H36 0.9300
C37 O19 1.200(4)
C37 O20 1.346(4)
C38 O20 1.449(4)
C38 H38A 0.9600
C38 H38B 0.9600
C38 H38C 0.9600
